data_4512573
loop_
_publ_author_name
'Nath, Jayanta K.'
'Kirillov, Alexander M.'
'Baruah, Jubaraj B.'

_publ_section_title
;
 Synthesis, Structure, and Topological Studies of Solvates and Salts of a
 Chiral Zwitterionic
 HostN-(2-Imidazol-5-yl-1-carboxyethyl)-1,8-naphthalimide
;
_journal_issue 2
_journal_name_full 'Crystal Growth &amp; Design'
_journal_page_first 737
_journal_paper_doi 10.1021/cg5018054
_journal_volume 15
_journal_year 2015
_chemical_absolute_configuration syn
_chemical_formula_moiety 'C18 H12 N3 O4, C9 H17 N2, 2(O)'
_chemical_formula_sum 'C27 H29 N5 O6'
_chemical_formula_weight 519.55
_chemical_name_systematic
; 
 ? 
;
_space_group_IT_number 1
_space_group_name_Hall 'P 1'
_symmetry_cell_setting triclinic
_symmetry_space_group_name_Hall 'P 1'
_symmetry_space_group_name_H-M 'P 1'
_atom_sites_solution_hydrogens geom
_atom_sites_solution_primary direct
_atom_sites_solution_secondary difmap
_audit_creation_method SHELXL-97
_cell_angle_alpha 85.672(2)
_cell_angle_beta 79.851(2)
_cell_angle_gamma 62.346(2)
_cell_formula_units_Z 2
_cell_length_a 8.6816(3)
_cell_length_b 9.2680(3)
_cell_length_c 18.9183(5)
_cell_measurement_reflns_used 6269
_cell_measurement_temperature 296(2)
_cell_measurement_theta_max 24.16
_cell_measurement_theta_min 2.19
_cell_volume 1327.17(8)
_computing_cell_refinement 'Bruker SMART'
_computing_data_collection 'Bruker SMART'
_computing_data_reduction 'Bruker SAINT'
_computing_molecular_graphics 'Bruker SHELXTL'
_computing_publication_material 'Bruker SHELXTL'
_computing_structure_refinement 'SHELXL-97 (Sheldrick, 1997)'
_computing_structure_solution 'SHELXS-97 (Sheldrick, 1990)'
_diffrn_ambient_temperature 296(2)
_diffrn_measured_fraction_theta_full 100.00
_diffrn_measured_fraction_theta_max 100.00
_diffrn_measurement_device_type 'CCD area detector'
_diffrn_measurement_method 'phi and omega scans'
_diffrn_radiation_monochromator graphite
_diffrn_radiation_source 'fine-focus sealed tube'
_diffrn_radiation_type MoK\a
_diffrn_radiation_wavelength 0.71073
_diffrn_reflns_av_R_equivalents 0.0259
_diffrn_reflns_av_sigmaI/netI 0.0340
_diffrn_reflns_limit_h_max 10
_diffrn_reflns_limit_h_min -10
_diffrn_reflns_limit_k_max 11
_diffrn_reflns_limit_k_min -11
_diffrn_reflns_limit_l_max 20
_diffrn_reflns_limit_l_min -22
_diffrn_reflns_number 19913
_diffrn_reflns_theta_full 25.25
_diffrn_reflns_theta_max 25.25
_diffrn_reflns_theta_min 1.09
_exptl_absorpt_coefficient_mu 0.094
_exptl_absorpt_correction_type none
_exptl_crystal_colour colourless
_exptl_crystal_density_diffrn 1.300
_exptl_crystal_density_method 'not measured'
_exptl_crystal_description block
_exptl_crystal_F_000 548
_exptl_crystal_size_max 0.35
_exptl_crystal_size_mid 0.27
_exptl_crystal_size_min 0.22
_refine_diff_density_max 0.212
_refine_diff_density_min -0.245
_refine_diff_density_rms 0.046
_refine_ls_abs_structure_details 'Flack H D (1983), Acta Cryst. A39, 876-881'
_refine_ls_abs_structure_Flack 0.3(4)
_refine_ls_extinction_method none
_refine_ls_goodness_of_fit_ref 1.068
_refine_ls_hydrogen_treatment mixed
_refine_ls_matrix_type full
_refine_ls_number_parameters 690
_refine_ls_number_reflns 4801
_refine_ls_number_restraints 16
_refine_ls_restrained_S_all 1.073
_refine_ls_R_factor_all 0.0583
_refine_ls_R_factor_gt 0.0476
_refine_ls_shift/su_max 0.000
_refine_ls_shift/su_mean 0.000
_refine_ls_structure_factor_coef Fsqd
_refine_ls_weighting_details 'calc w=1/[\s^2^(Fo^2^)+(0.0700P)^2^+0.2000P] where P=(Fo^2^+2Fc^2^)/3'
_refine_ls_weighting_scheme calc
_refine_ls_wR_factor_gt 0.1172
_refine_ls_wR_factor_ref 0.1271
_reflns_number_gt 3871
_reflns_number_total 4801
_reflns_threshold_expression >2sigma(I)
_cod_data_source_file cg5018054_si_009.cif
_cod_data_source_block L.DBU
_cod_depositor_comments
;
The following automatic conversions were performed:

'_symmetry_cell_setting' value 'Triclinic' changed to 'triclinic'
according to
/home/saulius/struct/COD-crude-data--automatic-downloads/rss-feeds/ACS/lib/dictionaries/cif_core.dic
dictionary named 'cif_core.dic' version 2.4.2 from 2011-04-26.

Automatic conversion script
Id: cif_fix_values 2935 2014-11-11 08:27:57Z andrius 

 Adding full bibliography for 4512567--4512578.cif.
;
_cod_original_cell_volume 1327.17(7)
_cod_database_code 4512573

loop_
_symmetry_equiv_pos_as_xyz
'x, y, z'

loop_
_atom_site_label
_atom_site_type_symbol
_atom_site_fract_x
_atom_site_fract_y
_atom_site_fract_z
_atom_site_U_iso_or_equiv
_atom_site_adp_type
_atom_site_occupancy
_atom_site_symmetry_multiplicity
_atom_site_calc_flag
_atom_site_refinement_flags
N3 N 0.2999(3) 0.8482(3) 0.72963(13) 0.0367(6) Uani 1 1 d .
O4 O 0.0808(3) 1.0402(3) 0.67422(12) 0.0540(6) Uani 1 1 d .
N1 N 0.5052(4) 1.2168(3) 0.64483(15) 0.0490(7) Uani 1 1 d .
H1A H 0.4491 1.3214 0.6447 0.059 Uiso 1 1 calc R
N2 N 0.7235(4) 0.9688(3) 0.64526(16) 0.0516(7) Uani 1 1 d .
N8 N 0.2233(3) 1.0923(3) 0.23524(12) 0.0367(6) Uani 1 1 d .
N7 N 0.6913(4) 0.9667(4) 0.13839(16) 0.0591(8) Uani 1 1 d .
N6 N 0.7831(4) 0.7027(4) 0.14409(17) 0.0739(11) Uani 1 1 d .
H6 H 0.8511 0.6005 0.1487 0.089 Uiso 1 1 calc R
N10 N 0.5851(4) 0.4519(3) 0.34919(15) 0.0514(7) Uani 1 1 d .
N9 N 0.5909(5) 0.5465(5) 0.4565(2) 0.0710(10) Uani 1 1 d .
N5 N 0.0451(3) 0.4656(3) 0.84409(14) 0.0442(6) Uani 1 1 d .
N4 N 0.1526(4) 0.3672(4) 0.94945(17) 0.0589(8) Uani 1 1 d D
C13 C 0.0980(4) 0.9842(3) 0.86427(16) 0.0356(6) Uani 1 1 d .
C17 C 0.0333(4) 1.0576(3) 0.80074(17) 0.0367(7) Uani 1 1 d .
C8 C 0.2588(4) 0.8388(4) 0.86115(16) 0.0386(7) Uani 1 1 d .
C12 C 0.0013(4) 1.0560(4) 0.93206(18) 0.0463(8) Uani 1 1 d .
C7 C 0.3637(4) 0.7650(3) 0.79115(16) 0.0370(7) Uani 1 1 d .
C5 C 0.4090(4) 0.7813(3) 0.65917(16) 0.0389(7) Uani 1 1 d .
H5 H 0.3405 0.8497 0.6227 0.047 Uiso 1 1 calc R
C9 C 0.3179(5) 0.7681(4) 0.92441(17) 0.0485(8) Uani 1 1 d .
H9 H 0.4225 0.6716 0.9226 0.058 Uiso 1 1 calc R
C16 C -0.1234(4) 1.1983(4) 0.80402(19) 0.0452(8) Uani 1 1 d .
H16 H -0.1658 1.2471 0.7621 0.054 Uiso 1 1 calc R
C18 C 0.1346(4) 0.9837(3) 0.73011(17) 0.0382(7) Uani 1 1 d .
C14 C -0.1604(4) 1.2010(4) 0.9334(2) 0.0521(9) Uani 1 1 d .
H14 H -0.2262 1.2502 0.9770 0.062 Uiso 1 1 calc R
C10 C 0.2229(5) 0.8392(5) 0.99135(18) 0.0565(9) Uani 1 1 d .
H10 H 0.2645 0.7893 1.0333 0.068 Uiso 1 1 calc R
C11 C 0.0693(5) 0.9818(4) 0.99509(18) 0.0551(9) Uani 1 1 d .
H11 H 0.0092 1.0301 1.0395 0.066 Uiso 1 1 calc R
C3 C 0.5689(4) 0.9589(3) 0.64677(16) 0.0372(7) Uani 1 1 d .
C15 C -0.2191(4) 1.2679(4) 0.8712(2) 0.0521(9) Uani 1 1 d .
H15 H -0.3256 1.3624 0.8730 0.063 Uiso 1 1 calc R
C4 C 0.5807(4) 0.7923(4) 0.64628(18) 0.0453(8) Uani 1 1 d .
H4A H 0.6499 0.7280 0.6826 0.054 Uiso 1 1 calc R
H4B H 0.6454 0.7418 0.6002 0.054 Uiso 1 1 calc R
C6 C 0.4377(5) 0.6079(4) 0.64674(18) 0.0444(8) Uani 1 1 d .
C2 C 0.4333(4) 1.1113(4) 0.64569(17) 0.0439(7) Uani 1 1 d .
H2 H 0.3157 1.1391 0.6456 0.053 Uiso 1 1 calc R
C1 C 0.6782(5) 1.1261(4) 0.64428(19) 0.0518(8) Uani 1 1 d .
H1 H 0.7569 1.1684 0.6433 0.062 Uiso 1 1 calc R
O3 O 0.5015(3) 0.6389(3) 0.78601(12) 0.0506(6) Uani 1 1 d .
O2 O 0.3215(3) 0.5693(3) 0.67593(15) 0.0600(6) Uani 1 1 d .
O1 O 0.5734(3) 0.5164(3) 0.60521(13) 0.0634(7) Uani 1 1 d .
C22 C 0.0254(4) 0.4679(4) 0.91502(18) 0.0462(8) Uani 1 1 d .
C26 C -0.1295(5) 0.7555(4) 0.8089(2) 0.0586(9) Uani 1 1 d .
H26A H -0.0176 0.7577 0.8043 0.070 Uiso 1 1 calc R
H26B H -0.1865 0.8152 0.7688 0.070 Uiso 1 1 calc R
C27 C -0.0946(5) 0.5799(4) 0.80394(19) 0.0534(9) Uani 1 1 d .
H27A H -0.2026 0.5731 0.8223 0.064 Uiso 1 1 calc R
H27B H -0.0612 0.5468 0.7538 0.064 Uiso 1 1 calc R
C24 C -0.1686(5) 0.7624(4) 0.9460(2) 0.0612(10) Uani 1 1 d .
H24A H -0.0564 0.7627 0.9444 0.073 Uiso 1 1 calc R
H24B H -0.2481 0.8281 0.9870 0.073 Uiso 1 1 calc R
C23 C -0.1418(5) 0.5884(4) 0.95720(19) 0.0527(8) Uani 1 1 d .
H23A H -0.1411 0.5622 1.0078 0.063 Uiso 1 1 calc R
H23B H -0.2399 0.5805 0.9433 0.063 Uiso 1 1 calc R
C19 C 0.2146(4) 0.3566(4) 0.80076(19) 0.0563(9) Uani 1 1 d .
H19A H 0.2087 0.2611 0.7866 0.068 Uiso 1 1 calc R
H19B H 0.2350 0.4125 0.7575 0.068 Uiso 1 1 calc R
C25 C -0.2429(5) 0.8412(4) 0.8777(2) 0.0630(10) Uani 1 1 d .
H25A H -0.3576 0.8454 0.8806 0.076 Uiso 1 1 calc R
H25B H -0.2601 0.9525 0.8758 0.076 Uiso 1 1 calc R
C20 C 0.3630(5) 0.3049(6) 0.8406(2) 0.0724(11) Uani 1 1 d .
H20A H 0.3897 0.3949 0.8429 0.087 Uiso 1 1 calc R
H20B H 0.4662 0.2162 0.8147 0.087 Uiso 1 1 calc R
C21 C 0.3254(5) 0.2507(6) 0.9148(2) 0.0735(12) Uani 1 1 d .
H21A H 0.3297 0.1445 0.9131 0.088 Uiso 1 1 calc R
H21B H 0.4141 0.2413 0.9422 0.088 Uiso 1 1 calc R
C40 C 0.1525(4) 0.9389(3) 0.36286(17) 0.0391(7) Uani 1 1 d .
C44 C 0.1648(4) 1.0845(4) 0.36728(16) 0.0397(7) Uani 1 1 d .
C32 C 0.2619(4) 1.1783(4) 0.17116(15) 0.0398(7) Uani 1 1 d .
H32 H 0.3222 1.2347 0.1863 0.048 Uiso 1 1 calc R
C34 C 0.1823(4) 0.9656(4) 0.22900(17) 0.0418(7) Uani 1 1 d .
C45 C 0.1976(4) 1.1671(3) 0.30105(16) 0.0387(7) Uani 1 1 d .
C35 C 0.1617(4) 0.8770(4) 0.29568(17) 0.0418(7) Uani 1 1 d .
C39 C 0.1252(4) 0.8583(4) 0.42717(18) 0.0476(8) Uani 1 1 d .
C36 C 0.1488(4) 0.7349(4) 0.2931(2) 0.0536(9) Uani 1 1 d .
H36 H 0.1565 0.6919 0.2490 0.064 Uiso 1 1 calc R
C41 C 0.1115(5) 0.9292(5) 0.49373(19) 0.0595(10) Uani 1 1 d .
H41 H 0.0950 0.8776 0.5364 0.071 Uiso 1 1 calc R
C38 C 0.1120(5) 0.7148(4) 0.4217(2) 0.0594(10) Uani 1 1 d .
H38 H 0.0947 0.6604 0.4634 0.071 Uiso 1 1 calc R
C30 C 0.5579(4) 0.9346(4) 0.12736(16) 0.0432(8) Uani 1 1 d .
C31 C 0.3898(4) 1.0657(4) 0.10822(17) 0.0452(8) Uani 1 1 d .
H31A H 0.3303 1.0157 0.0883 0.054 Uiso 1 1 calc R
H31B H 0.4171 1.1319 0.0710 0.054 Uiso 1 1 calc R
C42 C 0.1220(5) 1.0709(5) 0.49625(19) 0.0591(9) Uani 1 1 d .
H42 H 0.1121 1.1153 0.5403 0.071 Uiso 1 1 calc R
C43 C 0.1474(5) 1.1482(4) 0.43342(17) 0.0501(8) Uani 1 1 d .
H43 H 0.1530 1.2455 0.4357 0.060 Uiso 1 1 calc R
C33 C 0.0939(5) 1.3119(4) 0.14669(18) 0.0517(9) Uani 1 1 d .
C37 C 0.1238(5) 0.6538(4) 0.3574(3) 0.0631(10) Uani 1 1 d .
H37 H 0.1154 0.5578 0.3551 0.076 Uiso 1 1 calc R
C29 C 0.6135(5) 0.7717(4) 0.13108(18) 0.0569(9) Uani 1 1 d .
H29 H 0.5490 0.7175 0.1258 0.068 Uiso 1 1 calc R
C28 C 0.8231(5) 0.8243(6) 0.1483(2) 0.0721(12) Uani 1 1 d .
H28 H 0.9313 0.8098 0.1571 0.086 Uiso 1 1 calc R
O8 O 0.2056(4) 1.2950(3) 0.30237(13) 0.0596(6) Uani 1 1 d .
O7 O 0.1656(3) 0.9295(3) 0.17158(13) 0.0632(7) Uani 1 1 d .
O6 O 0.1196(4) 1.4002(3) 0.09663(14) 0.0730(8) Uani 1 1 d .
O5 O -0.0512(3) 1.3289(3) 0.17765(15) 0.0731(8) Uani 1 1 d .
C50 C 0.5047(5) 0.3337(4) 0.4603(2) 0.0587(9) Uani 1 1 d .
H50A H 0.3992 0.3453 0.4445 0.070 Uiso 1 1 calc R
H50B H 0.4757 0.3611 0.5110 0.070 Uiso 1 1 calc R
C53 C 0.6924(5) 0.1633(5) 0.3115(2) 0.0648(10) Uani 1 1 d .
H53A H 0.6950 0.1046 0.2706 0.078 Uiso 1 1 calc R
H53B H 0.8079 0.1577 0.3081 0.078 Uiso 1 1 calc R
C51 C 0.6483(5) 0.1551(5) 0.4497(2) 0.0674(10) Uani 1 1 d .
H51A H 0.7618 0.1500 0.4513 0.081 Uiso 1 1 calc R
H51B H 0.6257 0.0908 0.4891 0.081 Uiso 1 1 calc R
C54 C 0.5573(5) 0.3403(5) 0.3070(2) 0.0622(10) Uani 1 1 d .
H54A H 0.5616 0.3734 0.2571 0.075 Uiso 1 1 calc R
H54B H 0.4408 0.3501 0.3241 0.075 Uiso 1 1 calc R
C46 C 0.6500(6) 0.5579(5) 0.3084(2) 0.0702(11) Uani 1 1 d D
H46A H 0.7388 0.4963 0.2686 0.084 Uiso 1 1 calc R
H46B H 0.5535 0.6463 0.2886 0.084 Uiso 1 1 calc R
C49 C 0.5622(4) 0.4496(4) 0.41964(19) 0.0512(8) Uani 1 1 d .
C52 C 0.6576(6) 0.0798(5) 0.3793(3) 0.0708(11) Uani 1 1 d .
H52A H 0.7496 -0.0321 0.3772 0.085 Uiso 1 1 calc R
H52B H 0.5470 0.0770 0.3800 0.085 Uiso 1 1 calc R
C47 C 0.7248(10) 0.6261(9) 0.3502(3) 0.129(2) Uani 1 1 d D
H47A H 0.8489 0.5504 0.3479 0.154 Uiso 1 1 calc R
H47B H 0.7176 0.7255 0.3269 0.154 Uiso 1 1 calc R
C48 C 0.6493(8) 0.6637(7) 0.4246(3) 0.0987(17) Uani 1 1 d D
H48A H 0.5500 0.7720 0.4286 0.118 Uiso 1 1 calc R
H48B H 0.7362 0.6635 0.4506 0.118 Uiso 1 1 calc R
O9 O 0.0212(4) 0.6641(4) 0.61639(17) 0.0776(8) Uani 1 1 d .
O10 O 0.6980(4) 0.2738(3) 0.12151(15) 0.0874(9) Uani 1 1 d G
O11 O 0.9547(6) 0.4464(6) 0.5527(2) 0.173(2) Uani 1 1 d G
O12 O 0.4239(5) 0.4703(4) 0.0504(2) 0.185(3) Uani 1 1 d G
H4 H 0.142(5) 0.386(5) 0.9945(12) 0.070(13) Uiso 1 1 d D
H7 H 0.565(5) 0.542(5) 0.499(2) 0.063(13) Uiso 1 1 d .

loop_
_atom_site_aniso_label
_atom_site_aniso_U_11
_atom_site_aniso_U_22
_atom_site_aniso_U_33
_atom_site_aniso_U_23
_atom_site_aniso_U_13
_atom_site_aniso_U_12
N3 0.0393(13) 0.0378(13) 0.0344(13) -0.0005(10) -0.0041(10) -0.0193(11)
O4 0.0471(13) 0.0635(14) 0.0404(13) 0.0085(11) -0.0111(10) -0.0161(11)
N1 0.0640(19) 0.0360(14) 0.0505(16) -0.0021(12) -0.0015(13) -0.0283(14)
N2 0.0554(17) 0.0439(15) 0.0609(18) 0.0083(13) -0.0146(14) -0.0267(14)
N8 0.0380(13) 0.0350(13) 0.0315(13) -0.0031(10) -0.0048(10) -0.0118(11)
N7 0.0480(17) 0.0536(17) 0.0625(19) -0.0039(14) -0.0125(14) -0.0105(15)
N6 0.064(2) 0.0501(19) 0.057(2) -0.0004(16) -0.0128(15) 0.0176(17)
N10 0.0522(16) 0.0521(16) 0.0461(17) -0.0025(13) -0.0048(12) -0.0213(14)
N9 0.097(3) 0.076(2) 0.048(2) -0.0120(18) 0.0011(18) -0.049(2)
N5 0.0473(15) 0.0478(15) 0.0367(15) -0.0010(12) -0.0049(11) -0.0216(13)
N4 0.0574(18) 0.0635(19) 0.0426(17) 0.0058(15) -0.0103(14) -0.0168(15)
C13 0.0377(15) 0.0347(15) 0.0388(16) 0.0012(12) -0.0035(12) -0.0213(13)
C17 0.0350(15) 0.0349(15) 0.0448(17) -0.0010(13) -0.0056(13) -0.0198(13)
C8 0.0382(16) 0.0403(16) 0.0387(16) 0.0012(13) -0.0082(13) -0.0185(14)
C12 0.0511(18) 0.0466(17) 0.0461(19) -0.0078(15) -0.0014(15) -0.0274(15)
C7 0.0381(16) 0.0336(16) 0.0418(17) 0.0034(13) -0.0081(13) -0.0183(14)
C5 0.0451(17) 0.0336(15) 0.0367(16) -0.0033(13) -0.0016(13) -0.0181(14)
C9 0.0527(19) 0.0485(18) 0.0445(19) 0.0058(15) -0.0145(15) -0.0219(16)
C16 0.0415(17) 0.0392(17) 0.057(2) 0.0052(15) -0.0128(15) -0.0190(14)
C18 0.0376(16) 0.0356(15) 0.0464(19) 0.0055(13) -0.0131(14) -0.0196(14)
C14 0.051(2) 0.0498(19) 0.054(2) -0.0154(17) 0.0046(16) -0.0247(17)
C10 0.070(2) 0.066(2) 0.0356(19) 0.0012(16) -0.0129(16) -0.032(2)
C11 0.068(2) 0.062(2) 0.0367(18) -0.0058(16) 0.0015(16) -0.033(2)
C3 0.0422(17) 0.0331(15) 0.0369(16) -0.0001(12) -0.0011(13) -0.0196(14)
C15 0.0399(17) 0.0384(17) 0.071(2) -0.0101(17) -0.0003(16) -0.0137(15)
C4 0.0466(17) 0.0377(16) 0.0480(19) -0.0080(14) 0.0098(14) -0.0211(14)
C6 0.059(2) 0.0427(17) 0.0437(18) 0.0042(14) -0.0109(16) -0.0331(17)
C2 0.0486(18) 0.0394(16) 0.0471(18) -0.0029(14) 0.0007(14) -0.0253(15)
C1 0.061(2) 0.054(2) 0.054(2) 0.0020(16) -0.0110(17) -0.0373(19)
O3 0.0447(13) 0.0434(13) 0.0499(13) 0.0033(10) -0.0092(10) -0.0086(11)
O2 0.0645(15) 0.0490(14) 0.0796(17) 0.0049(12) -0.0153(13) -0.0365(13)
O1 0.0871(19) 0.0448(13) 0.0585(15) -0.0187(12) 0.0121(14) -0.0358(14)
C22 0.0517(19) 0.0468(18) 0.0432(19) 0.0053(14) -0.0037(15) -0.0272(16)
C26 0.070(2) 0.053(2) 0.058(2) 0.0166(17) -0.0232(18) -0.0303(19)
C27 0.062(2) 0.054(2) 0.048(2) 0.0048(16) -0.0208(17) -0.0271(18)
C24 0.069(2) 0.055(2) 0.053(2) -0.0089(17) 0.0019(18) -0.0257(19)
C23 0.057(2) 0.0489(19) 0.0442(19) -0.0003(15) -0.0002(15) -0.0200(17)
C19 0.058(2) 0.059(2) 0.046(2) -0.0033(17) 0.0072(16) -0.0264(18)
C25 0.054(2) 0.0463(19) 0.086(3) 0.0045(19) -0.008(2) -0.0219(17)
C20 0.053(2) 0.077(3) 0.075(3) 0.000(2) -0.003(2) -0.022(2)
C21 0.056(2) 0.079(3) 0.070(3) 0.010(2) -0.013(2) -0.019(2)
C40 0.0322(15) 0.0342(15) 0.0448(18) -0.0021(13) -0.0060(13) -0.0100(13)
C44 0.0395(16) 0.0426(17) 0.0372(17) -0.0023(13) -0.0044(12) -0.0192(14)
C32 0.0388(16) 0.0351(15) 0.0336(16) -0.0005(12) -0.0034(12) -0.0076(13)
C34 0.0375(16) 0.0375(16) 0.0460(19) -0.0095(14) -0.0097(13) -0.0111(13)
C45 0.0437(16) 0.0324(16) 0.0382(17) -0.0050(13) -0.0042(13) -0.0161(14)
C35 0.0367(16) 0.0333(15) 0.0516(19) -0.0038(14) -0.0066(14) -0.0126(13)
C39 0.0395(17) 0.0446(17) 0.053(2) 0.0098(15) -0.0050(14) -0.0164(15)
C36 0.0479(19) 0.0395(18) 0.072(2) -0.0112(17) -0.0080(17) -0.0180(16)
C41 0.061(2) 0.071(2) 0.041(2) 0.0109(17) -0.0073(16) -0.0266(19)
C38 0.055(2) 0.0412(19) 0.079(3) 0.0136(18) -0.0095(18) -0.0222(17)
C30 0.0401(17) 0.0386(16) 0.0332(16) -0.0004(13) -0.0024(13) -0.0045(14)
C31 0.0399(17) 0.0435(17) 0.0378(17) -0.0012(13) -0.0057(13) -0.0071(14)
C42 0.071(2) 0.071(2) 0.0389(19) -0.0022(18) -0.0073(17) -0.036(2)
C43 0.064(2) 0.053(2) 0.0414(19) -0.0042(15) -0.0079(16) -0.0332(18)
C33 0.046(2) 0.0421(18) 0.0425(19) -0.0081(16) -0.0092(15) 0.0021(15)
C37 0.053(2) 0.0400(19) 0.096(3) -0.001(2) -0.009(2) -0.0218(17)
C29 0.061(2) 0.0433(19) 0.048(2) 0.0007(15) -0.0031(16) -0.0105(17)
C28 0.049(2) 0.076(3) 0.068(3) -0.002(2) -0.0208(18) -0.005(2)
O8 0.0892(18) 0.0507(14) 0.0495(14) -0.0053(11) -0.0054(12) -0.0420(14)
O7 0.0778(17) 0.0739(17) 0.0492(15) -0.0154(12) -0.0140(12) -0.0407(14)
O6 0.0775(18) 0.0495(14) 0.0551(16) 0.0145(13) -0.0152(13) 0.0011(13)
O5 0.0366(14) 0.0788(18) 0.0711(17) -0.0055(14) -0.0095(12) 0.0021(13)
C50 0.063(2) 0.059(2) 0.050(2) -0.0033(17) 0.0034(16) -0.0277(19)
C53 0.066(2) 0.060(2) 0.059(2) -0.0150(19) -0.0088(19) -0.019(2)
C51 0.071(3) 0.056(2) 0.067(3) 0.0055(19) -0.015(2) -0.022(2)
C54 0.064(2) 0.063(2) 0.053(2) -0.0043(18) -0.0133(18) -0.0221(19)
C46 0.073(3) 0.069(3) 0.058(2) 0.000(2) 0.012(2) -0.031(2)
C49 0.0523(19) 0.0520(19) 0.045(2) -0.0046(16) 0.0004(15) -0.0220(17)
C52 0.067(2) 0.045(2) 0.095(3) -0.007(2) -0.015(2) -0.0200(19)
C47 0.182(7) 0.168(6) 0.103(5) 0.019(4) -0.019(4) -0.141(6)
C48 0.139(5) 0.104(4) 0.089(4) -0.011(3) 0.001(3) -0.091(4)
O9 0.0613(16) 0.0741(18) 0.093(2) -0.0043(16) -0.0146(14) -0.0257(15)
O10 0.088(2) 0.093(2) 0.083(2) 0.0047(17) -0.0245(17) -0.0411(19)
O11 0.137(4) 0.124(4) 0.245(6) -0.100(4) 0.022(4) -0.053(3)
O12 0.153(4) 0.136(4) 0.268(7) 0.115(4) -0.091(5) -0.066(4)

loop_
_atom_type_symbol
_atom_type_description
_atom_type_scat_dispersion_real
_atom_type_scat_dispersion_imag
_atom_type_scat_source
C C 0.0033 0.0016 'International Tables Vol C Tables 4.2.6.8 and 6.1.1.4'
H H 0.0000 0.0000 'International Tables Vol C Tables 4.2.6.8 and 6.1.1.4'
N N 0.0061 0.0033 'International Tables Vol C Tables 4.2.6.8 and 6.1.1.4'
O O 0.0106 0.0060 'International Tables Vol C Tables 4.2.6.8 and 6.1.1.4'

loop_
_geom_angle_atom_site_label_1
_geom_angle_atom_site_label_2
_geom_angle_atom_site_label_3
_geom_angle
C7 N3 C18 124.2(2)
C7 N3 C5 117.6(2)
C18 N3 C5 118.0(2)
C1 N1 C2 107.3(3)
C1 N2 C3 105.6(3)
C34 N8 C45 123.0(3)
C34 N8 C32 120.9(2)
C45 N8 C32 115.0(2)
C28 N7 C30 105.5(3)
C28 N6 C29 106.9(3)
C49 N10 C46 121.4(3)
C49 N10 C54 122.0(3)
C46 N10 C54 116.5(3)
C49 N9 C48 124.2(4)
C22 N5 C19 121.1(3)
C22 N5 C27 122.3(3)
C19 N5 C27 116.4(3)
C22 N4 C21 124.3(3)
C17 C13 C8 120.4(3)
C17 C13 C12 119.9(3)
C8 C13 C12 119.7(3)
C16 C17 C13 120.2(3)
C16 C17 C18 119.8(3)
C13 C17 C18 120.0(2)
C9 C8 C13 119.2(3)
C9 C8 C7 120.4(3)
C13 C8 C7 120.5(3)
C11 C12 C14 122.6(3)
C11 C12 C13 119.1(3)
C14 C12 C13 118.3(3)
O3 C7 N3 120.4(3)
O3 C7 C8 122.6(3)
N3 C7 C8 117.0(2)
N3 C5 C4 113.6(2)
N3 C5 C6 111.7(2)
C4 C5 C6 112.2(2)
C8 C9 C10 121.2(3)
C17 C16 C15 119.6(3)
O4 C18 N3 120.5(3)
O4 C18 C17 122.0(3)
N3 C18 C17 117.4(2)
C15 C14 C12 120.2(3)
C11 C10 C9 120.3(3)
C10 C11 C12 120.5(3)
C2 C3 N2 109.4(3)
C2 C3 C4 133.0(3)
N2 C3 C4 117.6(2)
C14 C15 C16 121.8(3)
C3 C4 C5 117.3(2)
O2 C6 O1 124.1(3)
O2 C6 C5 118.3(3)
O1 C6 C5 117.5(3)
C3 C2 N1 106.1(3)
N2 C1 N1 111.6(3)
N4 C22 N5 121.2(3)
N4 C22 C23 118.7(3)
N5 C22 C23 120.1(3)
C25 C26 C27 114.2(3)
N5 C27 C26 113.4(3)
C23 C24 C25 114.0(3)
C22 C23 C24 112.4(3)
C20 C19 N5 111.9(3)
C26 C25 C24 114.9(3)
C19 C20 C21 112.7(3)
N4 C21 C20 109.9(3)
C35 C40 C44 120.4(3)
C35 C40 C39 120.4(3)
C44 C40 C39 119.2(3)
C43 C44 C40 120.0(3)
C43 C44 C45 120.2(3)
C40 C44 C45 119.8(3)
N8 C32 C33 112.2(3)
N8 C32 C31 114.6(2)
C33 C32 C31 111.7(2)
O7 C34 N8 121.3(3)
O7 C34 C35 121.9(3)
N8 C34 C35 116.8(3)
O8 C45 N8 120.3(3)
O8 C45 C44 122.0(3)
N8 C45 C44 117.8(3)
C36 C35 C40 119.1(3)
C36 C35 C34 120.8(3)
C40 C35 C34 120.1(3)
C38 C39 C40 118.4(3)
C38 C39 C41 123.7(3)
C40 C39 C41 118.0(3)
C35 C36 C37 120.3(3)
C42 C41 C39 121.5(3)
C37 C38 C39 121.3(4)
C29 C30 N7 109.1(3)
C29 C30 C31 129.1(3)
N7 C30 C31 121.5(3)
C30 C31 C32 115.0(2)
C41 C42 C43 119.9(3)
C44 C43 C42 121.5(3)
O5 C33 O6 125.7(3)
O5 C33 C32 119.5(3)
O6 C33 C32 114.7(3)
C38 C37 C36 120.5(3)
C30 C29 N6 106.5(4)
N7 C28 N6 111.9(4)
C49 C50 C51 112.2(3)
C52 C53 C54 114.0(3)
C52 C51 C50 113.6(3)
N10 C54 C53 113.4(3)
C47 C46 N10 113.9(4)
N9 C49 N10 121.5(4)
N9 C49 C50 117.9(3)
N10 C49 C50 120.6(3)
C53 C52 C51 116.5(3)
C48 C47 C46 118.0(5)
C47 C48 N9 111.2(4)

loop_
_geom_bond_atom_site_label_1
_geom_bond_atom_site_label_2
_geom_bond_distance
N3 C7 1.397(4)
N3 C18 1.400(4)
N3 C5 1.481(4)
O4 C18 1.214(4)
N1 C1 1.337(4)
N1 C2 1.381(4)
N2 C1 1.322(4)
N2 C3 1.382(4)
N8 C34 1.394(4)
N8 C45 1.403(4)
N8 C32 1.475(4)
N7 C28 1.312(5)
N7 C30 1.375(5)
N6 C28 1.336(6)
N6 C29 1.366(5)
N10 C49 1.312(4)
N10 C46 1.458(5)
N10 C54 1.479(5)
N9 C49 1.310(5)
N9 C48 1.452(6)
N5 C22 1.323(4)
N5 C19 1.476(4)
N5 C27 1.477(4)
N4 C22 1.311(4)
N4 C21 1.450(5)
C13 C17 1.408(4)
C13 C8 1.416(4)
C13 C12 1.422(4)
C17 C16 1.375(4)
C17 C18 1.481(4)
C8 C9 1.382(4)
C8 C7 1.478(4)
C12 C11 1.411(5)
C12 C14 1.421(5)
C7 O3 1.218(3)
C5 C4 1.517(4)
C5 C6 1.538(4)
C9 C10 1.404(5)
C16 C15 1.405(5)
C14 C15 1.355(5)
C10 C11 1.369(5)
C3 C2 1.357(4)
C3 C4 1.500(4)
C6 O2 1.248(4)
C6 O1 1.254(4)
C22 C23 1.488(5)
C26 C25 1.508(5)
C26 C27 1.518(5)
C24 C23 1.522(5)
C24 C25 1.528(6)
C19 C20 1.473(6)
C20 C21 1.487(6)
C40 C35 1.408(4)
C40 C44 1.413(4)
C40 C39 1.421(4)
C44 C43 1.378(4)
C44 C45 1.473(4)
C32 C33 1.533(4)
C32 C31 1.545(4)
C34 O7 1.212(4)
C34 C35 1.483(5)
C45 O8 1.222(4)
C35 C36 1.378(5)
C39 C38 1.400(5)
C39 C41 1.425(5)
C36 C37 1.418(6)
C41 C42 1.362(5)
C38 C37 1.349(6)
C30 C29 1.355(5)
C30 C31 1.487(4)
C42 C43 1.379(5)
C33 O5 1.234(4)
C33 O6 1.263(4)
C50 C49 1.494(5)
C50 C51 1.543(5)
C53 C52 1.505(6)
C53 C54 1.517(5)
C51 C52 1.522(6)
C46 C47 1.443(5)
C47 C48 1.440(6)
